data_4333844
loop_
_publ_author_name
'Li-Li Liang'
'Xin-Long Ni'
'Yi Zhao'
'Kai Chen'
'Xin Xiao'
'Yun-Qian Zhang'
'Carl Redshaw'
'Qian-Jiang Zhu'
'Sai-Feng Xue'
'Zhu Tao'

_publ_section_title
;
 Construction of Cucurbit[7]uril Based Tubular Nanochannels Incorporating
 Associated [CdCl4]2- and Lanthanide Ions
;
_journal_name_full 'Inorganic Chemistry'
_journal_page_first 1909
_journal_page_last 1915
_journal_paper_doi 10.1021/ic302145j
_journal_volume 52
_journal_year 2013
_chemical_formula_moiety 'C42 H42 N28 O24 Tb2, (Cd Cl4), 4(Cl), 40(H2 O)'
_chemical_formula_sum 'C42 H142 Cd Cl8 N28 O64 Tb2'
_chemical_formula_weight 2777.68
_chemical_name_systematic
;
 ?
;
_space_group_IT_number 14
_symmetry_cell_setting monoclinic
_symmetry_space_group_name_Hall '-P 2ybc'
_symmetry_space_group_name_H-M 'P 1 21/c 1'
_atom_sites_solution_hydrogens geom
_atom_sites_solution_primary direct
_atom_sites_solution_secondary difmap
_audit_creation_method SHELXL-97
_cell_angle_alpha 90.00
_cell_angle_beta 97.399(4)
_cell_angle_gamma 90.00
_cell_formula_units_Z 4
_cell_length_a 16.969(2)
_cell_length_b 27.923(4)
_cell_length_c 20.348(3)
_cell_measurement_temperature 223(2)
_cell_volume 9561(2)
_computing_structure_refinement 'SHELXL-97 (Sheldrick, 1997)'
_diffrn_ambient_temperature 223(2)
_diffrn_measured_fraction_theta_full 0.991
_diffrn_measured_fraction_theta_max 0.991
_diffrn_measurement_device_type 'Bruker CCD Area Detector'
_diffrn_measurement_method '\f and \w scan'
_diffrn_radiation_monochromator graphite
_diffrn_radiation_source 'fine-focus sealed tube'
_diffrn_radiation_type MoK\a
_diffrn_radiation_wavelength 0.71073
_diffrn_reflns_av_R_equivalents 0.1349
_diffrn_reflns_av_sigmaI/netI 0.1162
_diffrn_reflns_limit_h_max 20
_diffrn_reflns_limit_h_min -20
_diffrn_reflns_limit_k_max 32
_diffrn_reflns_limit_k_min -28
_diffrn_reflns_limit_l_max 22
_diffrn_reflns_limit_l_min -24
_diffrn_reflns_number 72241
_diffrn_reflns_theta_full 25.10
_diffrn_reflns_theta_max 25.10
_diffrn_reflns_theta_min 1.21
_exptl_absorpt_coefficient_mu 2.033
_exptl_absorpt_correction_T_max 0.8225
_exptl_absorpt_correction_T_min 0.7110
_exptl_absorpt_correction_type multi-scan
_exptl_absorpt_process_details 'SADABS (Bruker, 2008)'
_exptl_crystal_colour colorless
_exptl_crystal_density_diffrn 1.930
_exptl_crystal_description prism
_exptl_crystal_F_000 5664
_exptl_crystal_size_max 0.18
_exptl_crystal_size_mid 0.13
_exptl_crystal_size_min 0.10
_platon_squeeze_details
;
;
_refine_diff_density_max 4.875
_refine_diff_density_min -3.295
_refine_diff_density_rms 0.288
_refine_ls_extinction_method none
_refine_ls_goodness_of_fit_ref 1.034
_refine_ls_hydrogen_treatment constr
_refine_ls_matrix_type full
_refine_ls_number_parameters 956
_refine_ls_number_reflns 16877
_refine_ls_number_restraints 584
_refine_ls_restrained_S_all 1.019
_refine_ls_R_factor_all 0.1254
_refine_ls_R_factor_gt 0.0950
_refine_ls_shift/su_max 0.003
_refine_ls_shift/su_mean 0.000
_refine_ls_structure_factor_coef Fsqd
_refine_ls_weighting_details 'calc w=1/[\s^2^(Fo^2^)+(0.1735P)^2^+0.0000P] where P=(Fo^2^+2Fc^2^)/3'
_refine_ls_weighting_scheme calc
_refine_ls_wR_factor_gt 0.2574
_refine_ls_wR_factor_ref 0.2841
_reflns_number_gt 10812
_reflns_number_total 16877
_reflns_threshold_expression >2sigma(I)
_cod_data_source_file ic302145j_si_001_14.cif
_cod_data_source_block p08
_cod_original_cell_volume 9562(2)
_cod_original_sg_symbol_H-M 'P 21/c'
_cod_database_code 4333844

loop_
_symmetry_equiv_pos_as_xyz
'x, y, z'
'-x, y+1/2, -z+1/2'
'-x, -y, -z'
'x, -y-1/2, z-1/2'

loop_
_atom_site_label
_atom_site_type_symbol
_atom_site_fract_x
_atom_site_fract_y
_atom_site_fract_z
_atom_site_U_iso_or_equiv
_atom_site_adp_type
_atom_site_occupancy
_atom_site_symmetry_multiplicity
_atom_site_calc_flag
_atom_site_refinement_flags
_atom_site_disorder_assembly
_atom_site_disorder_group
Tb1 Tb 0.94988(3) 0.286165(18) 0.28658(2) 0.01836(17) Uani 1 1 d U . .
Tb2 Tb 0.47738(3) 0.285321(18) 0.60359(2) 0.01880(18) Uani 1 1 d U . .
Cd1 Cd 0.78524(4) 0.57931(3) 0.55081(5) 0.0373(3) Uani 1 1 d . . .
Cl1 Cl 0.81082(17) 0.62643(12) 0.65242(17) 0.0454(8) Uani 1 1 d . . .
Cl2 Cl 0.90827(17) 0.53483(11) 0.5419(2) 0.0483(9) Uani 1 1 d . . .
Cl3 Cl 0.67020(16) 0.52839(12) 0.56013(18) 0.0452(8) Uani 1 1 d . . .
Cl4 Cl 0.76331(17) 0.62786(13) 0.44953(17) 0.0494(9) Uani 1 1 d . . .
O1W O 0.3974(4) 0.3505(2) 0.6395(4) 0.0289(17) Uani 1 1 d U . .
O2W O 0.8989(5) 0.2111(3) 0.2561(5) 0.041(2) Uani 1 1 d U . .
O3W O 0.8377(4) 0.2774(3) 0.3464(4) 0.0326(18) Uani 1 1 d U . .
O4W O 0.5243(5) 0.2092(3) 0.6336(5) 0.042(2) Uani 1 1 d U . .
O5W O 0.5891(5) 0.2756(3) 0.5446(5) 0.040(2) Uani 1 1 d U . .
O6W O 0.3481(4) 0.2557(3) 0.6096(4) 0.0375(19) Uani 1 1 d U . .
O7W O 0.5763(4) 0.3373(3) 0.6515(4) 0.0365(19) Uani 1 1 d U . .
O8W O 1.0308(5) 0.3500(3) 0.2507(4) 0.0369(19) Uani 1 1 d U . .
O9W O 0.8497(5) 0.3367(3) 0.2396(4) 0.042(2) Uani 1 1 d U . .
O10W O 1.0786(5) 0.2531(3) 0.2800(5) 0.045(2) Uani 1 1 d U . .
C1 C 1.0162(6) 0.2282(3) 0.4407(5) 0.020(2) Uani 1 1 d U . .
C2 C 1.0474(5) 0.1859(3) 0.5363(5) 0.018(2) Uani 1 1 d U . .
H2 H 1.0927 0.1634 0.5433 0.022 Uiso 1 1 calc R . .
C3 C 1.0744(5) 0.2386(3) 0.5492(5) 0.017(2) Uani 1 1 d U . .
H3 H 1.1323 0.2411 0.5636 0.020 Uiso 1 1 calc R . .
C4 C 0.9849(5) 0.2178(3) 0.6219(5) 0.0146(19) Uani 1 1 d U . .
C5 C 1.0811(4) 0.3061(2) 0.4697(5) 0.0206(13) Uani 1 1 d DU . .
H5A H 1.0953 0.3058 0.4245 0.025 Uiso 1 1 calc R . .
H5B H 1.1295 0.3126 0.5000 0.025 Uiso 1 1 calc R . .
C6 C 1.0312(5) 0.3017(3) 0.6271(5) 0.018(2) Uani 1 1 d U . .
H6A H 1.0865 0.3127 0.6347 0.022 Uiso 1 1 calc R . .
H6B H 1.0111 0.3005 0.6701 0.022 Uiso 1 1 calc R . .
C7 C 0.9706(5) 0.3595(3) 0.4249(5) 0.019(2) Uani 1 1 d U . .
C8 C 1.0165(6) 0.3672(3) 0.5382(5) 0.021(2) Uani 1 1 d U . .
H8 H 1.0658 0.3834 0.5580 0.025 Uiso 1 1 calc R . .
C9 C 0.9474(5) 0.4030(3) 0.5184(5) 0.018(2) Uani 1 1 d U . .
H9 H 0.9643 0.4366 0.5263 0.022 Uiso 1 1 calc R . .
C10 C 0.9109(5) 0.3516(3) 0.5986(5) 0.019(2) Uani 1 1 d U . .
C11 C 0.8781(5) 0.4274(3) 0.4058(5) 0.016(2) Uani 1 1 d U . .
H11A H 0.8883 0.4228 0.3599 0.020 Uiso 1 1 calc R . .
H11B H 0.8955 0.4598 0.4193 0.020 Uiso 1 1 calc R . .
C12 C 0.8228(5) 0.4196(4) 0.5713(5) 0.022(2) Uani 1 1 d U . .
H12A H 0.8042 0.4094 0.6128 0.027 Uiso 1 1 calc R . .
H12B H 0.8423 0.4526 0.5775 0.027 Uiso 1 1 calc R . .
C13 C 0.7399(5) 0.4109(3) 0.3553(5) 0.020(2) Uani 1 1 d U . .
C14 C 0.7551(5) 0.4464(4) 0.4598(5) 0.022(2) Uani 1 1 d U . .
H14 H 0.7761 0.4792 0.4684 0.026 Uiso 1 1 calc R . .
C15 C 0.6672(5) 0.4470(3) 0.4323(5) 0.019(2) Uani 1 1 d U . .
H15 H 0.6472 0.4801 0.4253 0.023 Uiso 1 1 calc R . .
C16 C 0.6812(5) 0.4091(3) 0.5314(5) 0.021(2) Uani 1 1 d U . .
C17 C 0.5998(5) 0.4232(4) 0.3184(5) 0.023(2) Uani 1 1 d U . .
H17A H 0.6176 0.4146 0.2760 0.027 Uiso 1 1 calc R . .
H17B H 0.5798 0.4562 0.3146 0.027 Uiso 1 1 calc R . .
C18 C 0.5444(6) 0.4292(4) 0.4867(6) 0.024(2) Uani 1 1 d U . .
H18A H 0.5284 0.4622 0.4752 0.029 Uiso 1 1 calc R . .
H18B H 0.5355 0.4234 0.5327 0.029 Uiso 1 1 calc R . .
C19 C 0.5105(5) 0.3534(3) 0.2923(5) 0.021(2) Uani 1 1 d U . .
C20 C 0.4727(5) 0.4040(3) 0.3726(5) 0.017(2) Uani 1 1 d U . .
H20 H 0.4545 0.4374 0.3636 0.020 Uiso 1 1 calc R . .
C21 C 0.4054(5) 0.3676(3) 0.3536(5) 0.018(2) Uani 1 1 d U . .
H21 H 0.3551 0.3832 0.3350 0.022 Uiso 1 1 calc R . .
C22 C 0.4542(6) 0.3614(4) 0.4629(5) 0.024(2) Uani 1 1 d U . .
C23 C 0.3925(5) 0.3022(3) 0.2653(5) 0.021(2) Uani 1 1 d U . .
H23A H 0.3363 0.3114 0.2603 0.025 Uiso 1 1 calc R . .
H23B H 0.4093 0.3020 0.2210 0.025 Uiso 1 1 calc R . .
C24 C 0.3468(5) 0.3071(3) 0.4249(5) 0.0170(13) Uani 1 1 d U . .
H24A H 0.2956 0.3137 0.3982 0.020 Uiso 1 1 calc R . .
H24B H 0.3378 0.3069 0.4715 0.020 Uiso 1 1 calc R . .
C25 C 0.4421(5) 0.2202(3) 0.2680(5) 0.016(2) Uani 1 1 d U . .
C26 C 0.3526(6) 0.2397(3) 0.3408(5) 0.021(2) Uani 1 1 d U . .
H26 H 0.2950 0.2421 0.3253 0.025 Uiso 1 1 calc R . .
C27 C 0.3801(5) 0.1858(3) 0.3532(5) 0.016(2) Uani 1 1 d U . .
H27 H 0.3351 0.1630 0.3477 0.020 Uiso 1 1 calc R . .
C28 C 0.4110(5) 0.2296(3) 0.4502(5) 0.016(2) Uani 1 1 d U . .
C29 C 0.4679(6) 0.1335(4) 0.2895(5) 0.025(2) Uani 1 1 d U . .
H29A H 0.4847 0.1352 0.2452 0.030 Uiso 1 1 calc R . .
H29B H 0.4263 0.1090 0.2881 0.030 Uiso 1 1 calc R . .
C30 C 0.4369(6) 0.1426(3) 0.4591(5) 0.023(2) Uani 1 1 d U . .
H30A H 0.4353 0.1490 0.5063 0.028 Uiso 1 1 calc R . .
H30B H 0.3954 0.1192 0.4445 0.028 Uiso 1 1 calc R . .
C31 C 0.6106(6) 0.1174(4) 0.3217(6) 0.026(2) Uani 1 1 d U . .
C32 C 0.5264(5) 0.0923(3) 0.3978(5) 0.0150(19) Uani 1 1 d U . .
H32 H 0.4864 0.0664 0.3906 0.018 Uiso 1 1 calc R . .
C33 C 0.6115(5) 0.0726(4) 0.4183(5) 0.022(2) Uani 1 1 d U . .
H33 H 0.6128 0.0372 0.4179 0.027 Uiso 1 1 calc R . .
C34 C 0.5737(7) 0.1197(4) 0.5020(6) 0.033(3) Uani 1 1 d U . .
C35 C 0.7327(6) 0.0731(4) 0.3600(6) 0.026(2) Uani 1 1 d U . .
H35A H 0.7421 0.0802 0.3145 0.032 Uiso 1 1 calc R . .
H35B H 0.7301 0.0382 0.3644 0.032 Uiso 1 1 calc R . .
C36 C 0.6972(6) 0.0725(4) 0.5309(6) 0.026(2) Uani 1 1 d U . .
H36A H 0.6879 0.0801 0.5762 0.031 Uiso 1 1 calc R . .
H36B H 0.6982 0.0375 0.5267 0.031 Uiso 1 1 calc R . .
C37 C 0.8555(6) 0.1192(4) 0.3869(6) 0.024(2) Uani 1 1 d U . .
C38 C 0.8182(5) 0.0712(4) 0.4702(5) 0.022(2) Uani 1 1 d U . .
H38 H 0.8170 0.0358 0.4701 0.027 Uiso 1 1 calc R . .
C39 C 0.9054(6) 0.0918(4) 0.4923(5) 0.024(2) Uani 1 1 d U . .
H39 H 0.9462 0.0664 0.4995 0.029 Uiso 1 1 calc R . .
C40 C 0.8196(6) 0.1150(4) 0.5681(5) 0.022(2) Uani 1 1 d U . .
C41 C 0.9929(5) 0.1428(3) 0.4296(5) 0.022(2) Uani 1 1 d U . .
H41A H 0.9952 0.1501 0.3828 0.027 Uiso 1 1 calc R . .
H41B H 1.0337 0.1186 0.4433 0.027 Uiso 1 1 calc R . .
C42 C 0.9620(6) 0.1320(4) 0.5995(5) 0.023(2) Uani 1 1 d U . .
H42A H 0.9458 0.1331 0.6440 0.028 Uiso 1 1 calc R . .
H42B H 1.0046 0.1083 0.5999 0.028 Uiso 1 1 calc R . .
Cl5 Cl 0.74414(16) 0.90525(10) 0.4542(2) 0.0571(11) Uani 1 1 d . . .
Cl6 Cl 0.4626(2) 0.45404(15) 0.6438(2) 0.0689(11) Uani 1 1 d . . .
Cl7 Cl 0.7798(3) 0.7695(3) 0.8019(2) 0.138(3) Uani 1 1 d . . .
Cl8 Cl 0.3778(11) 0.7837(4) 0.6808(8) 0.153(7) Uani 0.50 1 d P A 1
Cl8' Cl 0.4108(6) 0.7411(7) 0.5986(5) 0.156(7) Uani 0.50 1 d P B 2
N1 N 1.0108(4) 0.1859(3) 0.4686(4) 0.0158(17) Uani 1 1 d U . .
N2 N 1.0519(4) 0.2594(2) 0.4844(4) 0.0190(13) Uani 1 1 d DU . .
N3 N 0.9919(4) 0.1784(3) 0.5835(4) 0.0205(18) Uani 1 1 d U . .
N4 N 1.0288(4) 0.2544(3) 0.5993(4) 0.0187(17) Uani 1 1 d U . .
N5 N 1.0253(4) 0.3444(2) 0.4750(4) 0.0200(13) Uani 1 1 d DU . .
N6 N 0.9241(5) 0.3929(3) 0.4480(4) 0.0214(18) Uani 1 1 d U . .
N7 N 0.9841(5) 0.3362(3) 0.5844(4) 0.0212(18) Uani 1 1 d U . .
N8 N 0.8880(4) 0.3891(3) 0.5586(4) 0.0185(17) Uani 1 1 d U . .
N9 N 0.7918(5) 0.4231(3) 0.4089(5) 0.027(2) Uani 1 1 d U . .
N10 N 0.6658(5) 0.4213(3) 0.3691(4) 0.0244(19) Uani 1 1 d U . .
N11 N 0.7580(4) 0.4190(3) 0.5203(4) 0.0192(18) Uani 1 1 d U . .
N12 N 0.6292(4) 0.4231(3) 0.4808(4) 0.0171(17) Uani 1 1 d U . .
N13 N 0.5321(5) 0.3900(3) 0.3311(4) 0.0209(18) Uani 1 1 d U . .
N14 N 0.4386(4) 0.3386(3) 0.3054(4) 0.0185(17) Uani 1 1 d U . .
N15 N 0.4957(4) 0.3957(3) 0.4426(4) 0.0187(17) Uani 1 1 d U . .
N16 N 0.3995(4) 0.3444(3) 0.4154(4) 0.0178(12) Uani 1 1 d U . .
N17 N 0.3995(4) 0.2549(3) 0.2913(4) 0.0190(18) Uani 1 1 d U . .
N18 N 0.4342(4) 0.1791(3) 0.3043(4) 0.0192(18) Uani 1 1 d U . .
N19 N 0.3729(4) 0.2603(3) 0.4081(4) 0.0173(12) Uani 1 1 d U . .
N20 N 0.4203(5) 0.1874(3) 0.4214(5) 0.026(2) Uani 1 1 d U . .
N21 N 0.5352(5) 0.1184(3) 0.3363(4) 0.0218(18) Uani 1 1 d U . .
N22 N 0.6576(5) 0.0928(3) 0.3704(4) 0.0214(18) Uani 1 1 d U . .
N23 N 0.5130(5) 0.1227(3) 0.4506(5) 0.026(2) Uani 1 1 d U . .
N24 N 0.6312(5) 0.0916(3) 0.4842(4) 0.0245(19) Uani 1 1 d U . .
N25 N 0.8000(5) 0.0907(3) 0.4053(5) 0.028(2) Uani 1 1 d U . .
N26 N 0.9165(5) 0.1232(3) 0.4365(4) 0.0241(19) Uani 1 1 d U . .
N27 N 0.7732(5) 0.0916(3) 0.5194(4) 0.0229(19) Uani 1 1 d U . .
N28 N 0.8950(5) 0.1174(3) 0.5526(5) 0.026(2) Uani 1 1 d U . .
O1 O 0.9917(4) 0.2383(2) 0.3814(4) 0.0246(16) Uani 1 1 d U . .
O2 O 0.9659(4) 0.3458(3) 0.3665(4) 0.0289(17) Uani 1 1 d U . .
O3 O 0.7552(4) 0.3933(3) 0.3038(4) 0.0337(18) Uani 1 1 d U . .
O4 O 0.5482(4) 0.3358(3) 0.2511(4) 0.0298(17) Uani 1 1 d U . .
O5 O 0.4815(4) 0.2232(2) 0.2224(4) 0.0217(15) Uani 1 1 d U . .
O6 O 0.6343(5) 0.1363(3) 0.2727(4) 0.039(2) Uani 1 1 d U . .
O7 O 0.8568(4) 0.1380(3) 0.3329(4) 0.0358(19) Uani 1 1 d U . .
O8 O 0.9457(4) 0.2206(2) 0.6677(4) 0.0219(15) Uani 1 1 d U . .
O9 O 0.8724(4) 0.3321(2) 0.6391(4) 0.0274(16) Uani 1 1 d U . .
O10 O 0.6665(4) 0.3924(3) 0.5844(4) 0.0329(18) Uani 1 1 d U . .
O11 O 0.4612(4) 0.3445(3) 0.5224(4) 0.0293(17) Uani 1 1 d U . .
O12 O 0.4354(4) 0.2382(2) 0.5086(4) 0.0251(16) Uani 1 1 d U . .
O13 O 0.5744(5) 0.1395(3) 0.5578(4) 0.040(2) Uani 1 1 d U . .
O14 O 0.7969(5) 0.1348(3) 0.6162(4) 0.042(2) Uani 1 1 d U . .

loop_
_atom_site_aniso_label
_atom_site_aniso_U_11
_atom_site_aniso_U_22
_atom_site_aniso_U_33
_atom_site_aniso_U_23
_atom_site_aniso_U_13
_atom_site_aniso_U_12
Tb1 0.0163(3) 0.0364(3) 0.0034(3) -0.00036(19) 0.00502(19) -0.00095(18)
Tb2 0.0155(3) 0.0377(3) 0.0041(3) -0.0001(2) 0.00485(19) -0.00045(19)
Cd1 0.0249(4) 0.0420(5) 0.0467(7) -0.0039(4) 0.0110(4) -0.0023(3)
Cl1 0.0306(14) 0.064(2) 0.039(2) -0.0057(16) -0.0063(13) 0.0023(14)
Cl2 0.0313(14) 0.0416(18) 0.077(3) -0.0005(17) 0.0269(16) -0.0006(13)
Cl3 0.0291(14) 0.0526(19) 0.058(2) -0.0148(16) 0.0214(14) -0.0087(13)
Cl4 0.0282(14) 0.076(2) 0.041(2) 0.0045(17) -0.0090(13) -0.0066(14)
O1W 0.0290(18) 0.0293(19) 0.0283(19) -0.0001(10) 0.0032(10) 0.0015(10)
O2W 0.042(2) 0.041(2) 0.041(2) -0.0004(10) 0.0056(10) -0.0016(10)
O3W 0.032(2) 0.034(2) 0.032(2) -0.0002(10) 0.0056(10) -0.0005(10)
O4W 0.042(2) 0.042(2) 0.041(2) 0.0004(10) 0.0056(10) 0.0011(10)
O5W 0.039(2) 0.041(2) 0.040(2) -0.0003(10) 0.0059(10) 0.0000(10)
O6W 0.037(2) 0.039(2) 0.037(2) -0.0003(10) 0.0054(10) -0.0010(10)
O7W 0.036(2) 0.037(2) 0.036(2) 0.0001(10) 0.0051(10) -0.0011(10)
O8W 0.037(2) 0.038(2) 0.036(2) 0.0003(10) 0.0050(10) -0.0008(10)
O9W 0.042(2) 0.043(2) 0.041(2) 0.0002(10) 0.0061(10) 0.0016(10)
O10W 0.044(2) 0.046(2) 0.045(2) 0.0005(10) 0.0062(10) 0.0004(10)
C1 0.020(2) 0.021(2) 0.019(2) -0.0008(10) 0.0030(10) -0.0005(10)
C2 0.018(2) 0.019(2) 0.018(2) -0.0001(10) 0.0021(10) 0.0000(10)
C3 0.017(2) 0.017(2) 0.017(2) -0.0004(10) 0.0025(10) -0.0001(10)
C4 0.014(2) 0.015(2) 0.014(2) 0.0001(10) 0.0019(10) 0.0001(10)
C5 0.0202(16) 0.0206(14) 0.0213(17) -0.0020(10) 0.0039(10) -0.0007(8)
C6 0.018(2) 0.019(2) 0.018(2) 0.0001(10) 0.0021(10) 0.0005(10)
C7 0.019(2) 0.019(2) 0.019(2) 0.0000(10) 0.0024(10) -0.0006(10)
C8 0.021(2) 0.021(2) 0.021(2) -0.0001(10) 0.0027(10) -0.0003(10)
C9 0.018(2) 0.019(2) 0.018(2) 0.0002(10) 0.0025(10) 0.0002(10)
C10 0.018(2) 0.019(2) 0.019(2) 0.0005(10) 0.0022(10) 0.0002(10)
C11 0.016(2) 0.017(2) 0.016(2) 0.0007(10) 0.0021(10) 0.0003(10)
C12 0.022(2) 0.023(2) 0.022(2) -0.0005(10) 0.0032(10) 0.0002(10)
C13 0.020(2) 0.021(2) 0.020(2) -0.0001(10) 0.0030(10) 0.0004(10)
C14 0.022(2) 0.022(2) 0.022(2) 0.0002(10) 0.0031(10) 0.0004(10)
C15 0.019(2) 0.019(2) 0.019(2) 0.0001(10) 0.0026(10) 0.0001(10)
C16 0.021(2) 0.021(2) 0.021(2) 0.0003(10) 0.0033(10) -0.0004(10)
C17 0.023(2) 0.023(2) 0.023(2) -0.0001(10) 0.0031(10) -0.0001(10)
C18 0.024(2) 0.024(2) 0.024(2) -0.0006(10) 0.0032(10) -0.0004(10)
C19 0.021(2) 0.021(2) 0.021(2) -0.0001(10) 0.0027(10) -0.0001(10)
C20 0.016(2) 0.017(2) 0.016(2) 0.0001(10) 0.0017(10) 0.0006(10)
C21 0.018(2) 0.019(2) 0.018(2) 0.0002(10) 0.0026(10) 0.0003(10)
C22 0.024(2) 0.024(2) 0.024(2) 0.0000(10) 0.0032(10) 0.0002(10)
C23 0.021(2) 0.021(2) 0.021(2) 0.0001(10) 0.0027(10) -0.0002(10)
C24 0.0169(15) 0.0177(14) 0.0165(16) -0.0005(9) 0.0030(10) 0.0006(8)
C25 0.016(2) 0.017(2) 0.016(2) 0.0004(10) 0.0020(10) -0.0002(10)
C26 0.021(2) 0.021(2) 0.021(2) -0.0001(10) 0.0023(10) -0.0005(10)
C27 0.016(2) 0.017(2) 0.016(2) -0.0001(10) 0.0021(10) -0.0003(10)
C28 0.016(2) 0.017(2) 0.016(2) 0.0002(10) 0.0021(10) -0.0011(10)
C29 0.025(2) 0.025(2) 0.025(2) -0.0002(10) 0.0035(10) 0.0000(10)
C30 0.023(2) 0.023(2) 0.023(2) 0.0002(10) 0.0035(10) 0.0003(10)
C31 0.026(2) 0.027(2) 0.026(2) -0.0003(10) 0.0031(10) 0.0002(10)
C32 0.015(2) 0.015(2) 0.015(2) -0.0001(10) 0.0015(10) 0.0007(10)
C33 0.022(2) 0.022(2) 0.022(2) -0.0002(10) 0.0032(10) -0.0004(10)
C34 0.033(3) 0.033(3) 0.033(3) 0.0000(10) 0.0043(10) 0.0003(10)
C35 0.026(2) 0.027(2) 0.026(2) 0.0001(10) 0.0035(10) 0.0000(10)
C36 0.025(2) 0.026(2) 0.025(2) 0.0007(10) 0.0032(10) -0.0001(10)
C37 0.024(2) 0.024(2) 0.024(2) 0.0004(10) 0.0033(10) -0.0002(10)
C38 0.022(2) 0.022(2) 0.022(2) -0.0002(10) 0.0027(10) -0.0001(10)
C39 0.024(2) 0.025(2) 0.024(2) -0.0006(10) 0.0033(10) -0.0006(10)
C40 0.022(2) 0.022(2) 0.022(2) -0.0003(10) 0.0037(10) 0.0003(10)
C41 0.022(2) 0.022(2) 0.022(2) 0.0000(10) 0.0033(10) -0.0005(10)
C42 0.023(2) 0.023(2) 0.023(2) -0.0003(10) 0.0029(10) -0.0008(10)
Cl5 0.0189(13) 0.0222(15) 0.131(4) -0.0004(18) 0.0139(16) -0.0028(11)
Cl6 0.076(3) 0.066(3) 0.066(3) 0.001(2) 0.014(2) 0.015(2)
Cl7 0.048(2) 0.335(9) 0.030(3) -0.019(4) 0.005(2) -0.065(4)
Cl8 0.231(16) 0.112(9) 0.155(13) -0.039(8) 0.167(13) -0.013(9)
Cl8' 0.063(6) 0.38(2) 0.030(6) -0.042(9) 0.018(4) -0.057(9)
N1 0.0157(18) 0.0162(18) 0.0154(19) 0.0000(10) 0.0022(10) 0.0002(10)
N2 0.0189(16) 0.0200(13) 0.0183(16) -0.0003(10) 0.0025(10) 0.0002(9)
N3 0.0205(19) 0.021(2) 0.020(2) 0.0005(10) 0.0028(10) -0.0005(10)
N4 0.0185(19) 0.0193(19) 0.0182(19) -0.0001(10) 0.0025(10) 0.0003(10)
N5 0.0202(15) 0.0199(14) 0.0200(16) 0.0001(10) 0.0028(10) 0.0002(9)
N6 0.022(2) 0.021(2) 0.021(2) 0.0002(10) 0.0027(10) -0.0008(10)
N7 0.021(2) 0.021(2) 0.021(2) 0.0002(10) 0.0030(10) 0.0001(10)
N8 0.0183(19) 0.0189(19) 0.0184(19) 0.0004(10) 0.0029(10) 0.0005(10)
N9 0.027(2) 0.028(2) 0.027(2) -0.0002(10) 0.0038(10) 0.0003(10)
N10 0.024(2) 0.025(2) 0.024(2) -0.0005(10) 0.0035(10) 0.0004(10)
N11 0.0186(19) 0.0199(19) 0.019(2) 0.0002(10) 0.0029(10) 0.0004(10)
N12 0.0171(18) 0.0175(19) 0.0167(19) 0.0001(10) 0.0021(10) 0.0003(10)
N13 0.021(2) 0.021(2) 0.021(2) -0.0005(10) 0.0031(10) -0.0002(10)
N14 0.0184(19) 0.0190(19) 0.0182(19) -0.0005(10) 0.0024(10) -0.0007(10)
N15 0.0184(19) 0.0195(19) 0.0183(19) -0.0001(10) 0.0021(10) 0.0003(10)
N16 0.0178(15) 0.0181(13) 0.0177(16) -0.0005(10) 0.0027(10) 0.0002(9)
N17 0.0187(19) 0.0197(19) 0.019(2) 0.0009(10) 0.0026(10) -0.0001(10)
N18 0.0192(19) 0.0198(19) 0.019(2) -0.0001(10) 0.0029(10) 0.0003(10)
N19 0.0174(15) 0.0176(13) 0.0169(16) -0.0001(10) 0.0024(10) 0.0005(9)
N20 0.025(2) 0.026(2) 0.025(2) 0.0005(10) 0.0039(10) 0.0001(10)
N21 0.022(2) 0.022(2) 0.021(2) 0.0001(10) 0.0028(10) 0.0006(10)
N22 0.0215(19) 0.022(2) 0.021(2) 0.0001(10) 0.0026(10) 0.0001(10)
N23 0.026(2) 0.027(2) 0.026(2) 0.0003(10) 0.0030(10) 0.0000(10)
N24 0.024(2) 0.025(2) 0.024(2) 0.0002(10) 0.0034(10) 0.0003(10)
N25 0.028(2) 0.028(2) 0.027(2) 0.0006(10) 0.0028(10) -0.0002(10)
N26 0.024(2) 0.024(2) 0.024(2) 0.0003(10) 0.0032(10) -0.0007(10)
N27 0.023(2) 0.024(2) 0.023(2) 0.0000(10) 0.0034(10) -0.0008(10)
N28 0.026(2) 0.026(2) 0.025(2) -0.0004(10) 0.0035(10) -0.0003(10)
O1 0.0248(18) 0.0251(18) 0.0240(18) 0.0008(10) 0.0035(10) -0.0003(10)
O2 0.0292(18) 0.0293(19) 0.0280(19) 0.0000(10) 0.0036(10) -0.0002(10)
O3 0.033(2) 0.035(2) 0.033(2) -0.0014(10) 0.0040(10) 0.0002(10)
O4 0.0294(19) 0.0306(19) 0.0294(19) -0.0011(10) 0.0044(10) -0.0005(10)
O5 0.0213(17) 0.0225(17) 0.0215(18) 0.0000(10) 0.0033(10) 0.0003(10)
O6 0.039(2) 0.041(2) 0.039(2) 0.0006(10) 0.0049(10) -0.0002(10)
O7 0.036(2) 0.036(2) 0.035(2) 0.0000(10) 0.0042(10) -0.0008(10)
O8 0.0221(17) 0.0226(17) 0.0212(18) 0.0004(10) 0.0031(10) 0.0000(10)
O9 0.0275(18) 0.0282(18) 0.0268(19) 0.0011(10) 0.0041(10) 0.0005(10)
O10 0.0323(19) 0.034(2) 0.033(2) 0.0011(10) 0.0049(10) -0.0004(10)
O11 0.0293(18) 0.0299(19) 0.0287(19) 0.0004(10) 0.0037(10) -0.0001(10)
O12 0.0250(17) 0.0258(18) 0.0245(18) -0.0007(10) 0.0031(10) -0.0007(10)
O13 0.040(2) 0.040(2) 0.039(2) -0.0007(10) 0.0046(10) 0.0004(10)
O14 0.041(2) 0.043(2) 0.041(2) -0.0005(10) 0.0056(10) 0.0002(10)

loop_
_atom_type_symbol
_atom_type_description
_atom_type_scat_dispersion_real
_atom_type_scat_dispersion_imag
_atom_type_scat_source
C C 0.0033 0.0016 'International Tables Vol C Tables 4.2.6.8 and 6.1.1.4'
H H 0.0000 0.0000 'International Tables Vol C Tables 4.2.6.8 and 6.1.1.4'
N N 0.0061 0.0033 'International Tables Vol C Tables 4.2.6.8 and 6.1.1.4'
O O 0.0106 0.0060 'International Tables Vol C Tables 4.2.6.8 and 6.1.1.4'
Cd Cd -0.8075 1.2024 'International Tables Vol C Tables 4.2.6.8 and 6.1.1.4'
Tb Tb -0.1723 4.1537 'International Tables Vol C Tables 4.2.6.8 and 6.1.1.4'
Cl Cl 0.1484 0.1585 'International Tables Vol C Tables 4.2.6.8 and 6.1.1.4'

loop_
_geom_angle_atom_site_label_1
_geom_angle_atom_site_label_2
_geom_angle_atom_site_label_3
_geom_angle
_geom_angle_site_symmetry_1
_geom_angle_site_symmetry_3
O2 Tb1 O9W 82.2(3) . .
O2 Tb1 O2W 147.4(3) . .
O9W Tb1 O2W 102.2(3) . .
O2 Tb1 O1 80.8(2) . .
O9W Tb1 O1 143.4(3) . .
O2W Tb1 O1 76.8(3) . .
O2 Tb1 O10W 106.9(3) . .
O9W Tb1 O10W 147.0(3) . .
O2W Tb1 O10W 87.0(3) . .
O1 Tb1 O10W 69.5(3) . .
O2 Tb1 O3W 75.3(3) . .
O9W Tb1 O3W 71.6(3) . .
O2W Tb1 O3W 75.6(3) . .
O1 Tb1 O3W 72.8(2) . .
O10W Tb1 O3W 141.2(3) . .
O2 Tb1 O8 138.0(2) . 4_565
O9W Tb1 O8 73.2(3) . 4_565
O2W Tb1 O8 72.5(3) . 4_565
O1 Tb1 O8 137.2(2) . 4_565
O10W Tb1 O8 79.8(3) . 4_565
O3W Tb1 O8 125.2(2) . 4_565
O2 Tb1 O8W 70.3(3) . .
O9W Tb1 O8W 80.9(3) . .
O2W Tb1 O8W 142.3(3) . .
O1 Tb1 O8W 122.5(2) . .
O10W Tb1 O8W 73.1(3) . .
O3W Tb1 O8W 138.3(3) . .
O8 Tb1 O8W 72.6(2) 4_565 .
O4W Tb2 O11 147.3(3) . .
O4W Tb2 O7W 104.8(3) . .
O11 Tb2 O7W 82.4(3) . .
O4W Tb2 O6W 87.4(3) . .
O11 Tb2 O6W 105.0(3) . .
O7W Tb2 O6W 145.0(3) . .
O4W Tb2 O12 76.3(3) . .
O11 Tb2 O12 79.6(2) . .
O7W Tb2 O12 144.1(3) . .
O6W Tb2 O12 70.4(3) . .
O4W Tb2 O5W 76.1(3) . .
O11 Tb2 O5W 75.7(3) . .
O7W Tb2 O5W 72.9(3) . .
O6W Tb2 O5W 142.1(3) . .
O12 Tb2 O5W 72.6(3) . .
O4W Tb2 O5 71.5(3) . 4_566
O11 Tb2 O5 139.8(2) . 4_566
O7W Tb2 O5 73.6(3) . 4_566
O6W Tb2 O5 79.7(3) . 4_566
O12 Tb2 O5 136.6(2) . 4_566
O5W Tb2 O5 124.6(3) . 4_566
O4W Tb2 O1W 142.1(3) . .
O11 Tb2 O1W 70.3(3) . .
O7W Tb2 O1W 79.0(3) . .
O6W Tb2 O1W 71.9(3) . .
O12 Tb2 O1W 122.6(2) . .
O5W Tb2 O1W 138.1(3) . .
O5 Tb2 O1W 73.7(2) 4_566 .
Cl1 Cd1 Cl3 107.73(12) . .
Cl1 Cd1 Cl4 113.85(13) . .
Cl3 Cd1 Cl4 110.52(11) . .
Cl1 Cd1 Cl2 105.96(11) . .
Cl3 Cd1 Cl2 114.01(11) . .
Cl4 Cd1 Cl2 104.81(13) . .
O1 C1 N1 125.5(9) . .
O1 C1 N2 124.1(9) . .
N1 C1 N2 110.5(9) . .
N1 C2 N3 113.5(7) . .
N1 C2 C3 104.2(7) . .
N3 C2 C3 103.2(8) . .
N1 C2 H2 111.8 . .
N3 C2 H2 111.8 . .
C3 C2 H2 111.8 . .
N4 C3 N2 115.0(7) . .
N4 C3 C2 103.8(8) . .
N2 C3 C2 100.8(7) . .
N4 C3 H3 112.1 . .
N2 C3 H3 112.1 . .
C2 C3 H3 112.1 . .
O8 C4 N3 126.0(9) . .
O8 C4 N4 125.5(9) . .
N3 C4 N4 108.5(9) . .
N2 C5 N5 114.2(6) . .
N2 C5 H5A 108.7 . .
N5 C5 H5A 108.7 . .
N2 C5 H5B 108.7 . .
N5 C5 H5B 108.7 . .
H5A C5 H5B 107.6 . .
N4 C6 N7 112.7(8) . .
N4 C6 H6A 109.1 . .
N7 C6 H6A 109.1 . .
N4 C6 H6B 109.1 . .
N7 C6 H6B 109.1 . .
H6A C6 H6B 107.8 . .
O2 C7 N6 125.4(9) . .
O2 C7 N5 125.3(9) . .
N6 C7 N5 109.3(9) . .
N7 C8 N5 113.8(8) . .
N7 C8 C9 102.5(8) . .
N5 C8 C9 102.3(7) . .
N7 C8 H8 112.5 . .
N5 C8 H8 112.5 . .
C9 C8 H8 112.5 . .
N8 C9 N6 112.7(7) . .
N8 C9 C8 104.0(8) . .
N6 C9 C8 103.3(8) . .
N8 C9 H9 112.1 . .
N6 C9 H9 112.1 . .
C8 C9 H9 112.1 . .
O9 C10 N8 127.3(9) . .
O9 C10 N7 124.5(9) . .
N8 C10 N7 108.1(9) . .
N6 C11 N9 112.4(8) . .
N6 C11 H11A 109.1 . .
N9 C11 H11A 109.1 . .
N6 C11 H11B 109.1 . .
N9 C11 H11B 109.1 . .
H11A C11 H11B 107.8 . .
N11 C12 N8 113.7(8) . .
N11 C12 H12A 108.8 . .
N8 C12 H12A 108.8 . .
N11 C12 H12B 108.8 . .
N8 C12 H12B 108.8 . .
H12A C12 H12B 107.7 . .
O3 C13 N10 125.0(9) . .
O3 C13 N9 127.3(9) . .
N10 C13 N9 107.7(9) . .
N9 C14 N11 113.9(8) . .
N9 C14 C15 103.5(8) . .
N11 C14 C15 104.0(8) . .
N9 C14 H14 111.6 . .
N11 C14 H14 111.6 . .
C15 C14 H14 111.6 . .
N12 C15 N10 115.1(8) . .
N12 C15 C14 104.6(8) . .
N10 C15 C14 102.8(8) . .
N12 C15 H15 111.3 . .
N10 C15 H15 111.3 . .
C14 C15 H15 111.3 . .
O10 C16 N12 127.0(9) . .
O10 C16 N11 121.5(9) . .
N12 C16 N11 111.2(9) . .
N10 C17 N13 113.2(8) . .
N10 C17 H17A 108.9 . .
N13 C17 H17A 108.9 . .
N10 C17 H17B 108.9 . .
N13 C17 H17B 108.9 . .
H17A C17 H17B 107.7 . .
N12 C18 N15 110.9(8) . .
N12 C18 H18A 109.5 . .
N15 C18 H18A 109.5 . .
N12 C18 H18B 109.5 . .
N15 C18 H18B 109.5 . .
H18A C18 H18B 108.1 . .
O4 C19 N13 126.5(9) . .
O4 C19 N14 125.5(9) . .
N13 C19 N14 108.0(9) . .
N15 C20 N13 114.3(7) . .
N15 C20 C21 103.7(8) . .
N13 C20 C21 102.9(8) . .
N15 C20 H20 111.8 . .
N13 C20 H20 111.8 . .
C21 C20 H20 111.8 . .
N16 C21 N14 115.0(8) . .
N16 C21 C20 102.3(7) . .
N14 C21 C20 101.5(8) . .
N16 C21 H21 112.4 . .
N14 C21 H21 112.4 . .
C20 C21 H21 112.4 . .
N15 C22 O11 125.8(9) . .
N15 C22 N16 112.9(9) . .
O11 C22 N16 121.3(9) . .
N17 C23 N14 115.1(8) . .
N17 C23 H23A 108.5 . .
N14 C23 H23A 108.5 . .
N17 C23 H23B 108.5 . .
N14 C23 H23B 108.5 . .
H23A C23 H23B 107.5 . .
N16 C24 N19 114.9(8) . .
N16 C24 H24A 108.5 . .
N19 C24 H24A 108.5 . .
N16 C24 H24B 108.5 . .
N19 C24 H24B 108.5 . .
H24A C24 H24B 107.5 . .
O5 C25 N17 126.9(9) . .
O5 C25 N18 124.5(9) . .
N17 C25 N18 108.7(9) . .
N17 C26 N19 116.9(8) . .
N17 C26 C27 102.5(8) . .
N19 C26 C27 101.1(7) . .
N17 C26 H26 111.8 . .
N19 C26 H26 111.8 . .
C27 C26 H26 111.8 . .
N18 C27 N20 113.2(7) . .
N18 C27 C26 102.3(8) . .
N20 C27 C26 102.3(7) . .
N18 C27 H27 112.7 . .
N20 C27 H27 112.7 . .
C26 C27 H27 112.7 . .
O12 C28 N19 125.2(9) . .
O12 C28 N20 123.5(9) . .
N19 C28 N20 111.3(9) . .
N18 C29 N21 114.6(8) . .
N18 C29 H29A 108.6 . .
N21 C29 H29A 108.6 . .
N18 C29 H29B 108.6 . .
N21 C29 H29B 108.6 . .
H29A C29 H29B 107.6 . .
N23 C30 N20 112.4(9) . .
N23 C30 H30A 109.1 . .
N20 C30 H30A 109.1 . .
N23 C30 H30B 109.1 . .
N20 C30 H30B 109.1 . .
H30A C30 H30B 107.9 . .
O6 C31 N21 125.7(10) . .
O6 C31 N22 125.1(10) . .
N21 C31 N22 109.3(10) . .
N23 C32 N21 113.1(8) . .
N23 C32 C33 104.2(7) . .
N21 C32 C33 102.2(7) . .
N23 C32 H32 112.2 . .
N21 C32 H32 112.2 . .
C33 C32 H32 112.2 . .
N22 C33 N24 113.8(8) . .
N22 C33 C32 104.4(8) . .
N24 C33 C32 102.4(8) . .
N22 C33 H33 111.9 . .
N24 C33 H33 111.9 . .
C32 C33 H33 111.9 . .
O13 C34 N24 125.2(10) . .
O13 C34 N23 125.4(10) . .
N24 C34 N23 109.4(10) . .
N22 C35 N25 114.6(9) . .
N22 C35 H35A 108.6 . .
N25 C35 H35A 108.6 . .
N22 C35 H35B 108.6 . .
N25 C35 H35B 108.6 . .
H35A C35 H35B 107.6 . .
N27 C36 N24 112.5(9) . .
N27 C36 H36A 109.1 . .
N24 C36 H36A 109.1 . .
N27 C36 H36B 109.1 . .
N24 C36 H36B 109.1 . .
H36A C36 H36B 107.8 . .
O7 C37 N25 127.6(10) . .
O7 C37 N26 122.3(10) . .
N25 C37 N26 110.0(9) . .
N25 C38 N27 114.7(8) . .
N25 C38 C39 101.8(8) . .
N27 C38 C39 102.4(8) . .
N25 C38 H38 112.3 . .
N27 C38 H38 112.3 . .
C39 C38 H38 112.3 . .
N28 C39 N26 113.8(8) . .
N28 C39 C38 101.9(8) . .
N26 C39 C38 101.8(8) . .
N28 C39 H39 112.8 . .
N26 C39 H39 112.8 . .
C38 C39 H39 112.8 . .
O14 C40 N27 126.1(9) . .
O14 C40 N28 124.4(9) . .
N27 C40 N28 109.2(9) . .
N26 C41 N1 113.0(8) . .
N26 C41 H41A 109.0 . .
N1 C41 H41A 109.0 . .
N26 C41 H41B 109.0 . .
N1 C41 H41B 109.0 . .
H41A C41 H41B 107.8 . .
N3 C42 N28 111.9(8) . .
N3 C42 H42A 109.2 . .
N28 C42 H42A 109.2 . .
N3 C42 H42B 109.2 . .
N28 C42 H42B 109.2 . .
H42A C42 H42B 107.9 . .
C1 N1 C2 111.5(8) . .
C1 N1 C41 121.9(9) . .
C2 N1 C41 123.9(8) . .
C1 N2 C5 126.3(8) . .
C1 N2 C3 112.9(7) . .
C5 N2 C3 119.7(7) . .
C4 N3 C42 122.4(9) . .
C4 N3 C2 112.0(8) . .
C42 N3 C2 124.0(8) . .
C4 N4 C3 112.0(8) . .
C4 N4 C6 122.6(9) . .
C3 N4 C6 125.2(8) . .
C7 N5 C5 124.6(8) . .
C7 N5 C8 112.8(7) . .
C5 N5 C8 122.2(8) . .
C7 N6 C11 123.4(9) . .
C7 N6 C9 112.2(8) . .
C11 N6 C9 120.6(8) . .
C10 N7 C8 112.3(8) . .
C10 N7 C6 121.2(9) . .
C8 N7 C6 124.0(8) . .
C10 N8 C9 112.7(8) . .
C10 N8 C12 120.9(9) . .
C9 N8 C12 123.7(8) . .
C13 N9 C14 113.5(8) . .
C13 N9 C11 122.0(9) . .
C14 N9 C11 121.3(8) . .
C13 N10 C17 121.6(9) . .
C13 N10 C15 112.0(8) . .
C17 N10 C15 122.5(8) . .
C16 N11 C12 123.0(9) . .
C16 N11 C14 108.5(7) . .
C12 N11 C14 123.9(8) . .
C16 N12 C15 111.3(8) . .
C16 N12 C18 122.1(9) . .
C15 N12 C18 122.9(8) . .
C19 N13 C20 113.5(8) . .
C19 N13 C17 122.0(9) . .
C20 N13 C17 122.0(8) . .
C19 N14 C21 114.0(8) . .
C19 N14 C23 122.4(9) . .
C21 N14 C23 122.7(8) . .
C22 N15 C20 110.2(8) . .
C22 N15 C18 124.3(9) . .
C20 N15 C18 123.9(8) . .
C22 N16 C24 124.0(9) . .
C22 N16 C21 110.7(8) . .
C24 N16 C21 125.2(8) . .
C25 N17 C23 124.5(9) . .
C25 N17 C26 114.4(8) . .
C23 N17 C26 120.8(8) . .
C25 N18 C29 123.6(9) . .
C25 N18 C27 111.9(8) . .
C29 N18 C27 124.1(8) . .
C28 N19 C24 125.1(8) . .
C28 N19 C26 112.6(8) . .
C24 N19 C26 122.1(7) . .
C28 N20 C27 112.1(8) . .
C28 N20 C30 123.1(9) . .
C27 N20 C30 120.0(8) . .
C31 N21 C29 123.3(9) . .
C31 N21 C32 112.3(8) . .
C29 N21 C32 122.9(8) . .
C31 N22 C35 122.1(9) . .
C31 N22 C33 111.6(8) . .
C35 N22 C33 121.5(8) . .
C34 N23 C32 111.4(8) . .
C34 N23 C30 122.0(9) . .
C32 N23 C30 124.1(8) . .
C34 N24 C33 112.2(8) . .
C34 N24 C36 124.0(10) . .
C33 N24 C36 122.1(8) . .
C37 N25 C38 114.5(8) . .
C37 N25 C35 123.5(9) . .
C38 N25 C35 121.0(9) . .
C37 N26 C41 125.0(9) . .
C37 N26 C39 111.5(8) . .
C41 N26 C39 120.8(8) . .
C40 N27 C36 120.5(9) . .
C40 N27 C38 112.8(8) . .
C36 N27 C38 121.9(8) . .
C40 N28 C42 122.9(9) . .
C40 N28 C39 113.2(8) . .
C42 N28 C39 121.8(8) . .
C1 O1 Tb1 158.7(7) . .
C7 O2 Tb1 151.6(7) . .
C25 O5 Tb2 143.9(6) . 4_565
C4 O8 Tb1 144.4(6) . 4_566
C22 O11 Tb2 156.0(7) . .
C28 O12 Tb2 157.5(6) . .

loop_
_geom_bond_atom_site_label_1
_geom_bond_atom_site_label_2
_geom_bond_distance
_geom_bond_site_symmetry_2
Tb1 O2 2.319(7) .
Tb1 O9W 2.319(8) .
Tb1 O2W 2.321(8) .
Tb1 O1 2.379(7) .
Tb1 O10W 2.390(8) .
Tb1 O3W 2.400(8) .
Tb1 O8 2.419(8) 4_565
Tb1 O8W 2.421(8) .
Tb2 O4W 2.323(8) .
Tb2 O11 2.327(7) .
Tb2 O7W 2.336(8) .
Tb2 O6W 2.363(8) .
Tb2 O12 2.370(7) .
Tb2 O5W 2.387(9) .
Tb2 O5 2.421(8) 4_566
Tb2 O1W 2.438(7) .
Cd1 Cl1 2.442(3) .
Cd1 Cl3 2.442(3) .
Cd1 Cl4 2.455(4) .
Cd1 Cl2 2.456(3) .
C1 O1 1.258(12) .
C1 N1 1.319(12) .
C1 N2 1.331(12) .
C2 N1 1.435(12) .
C2 N3 1.445(13) .
C2 C3 1.553(13) .
C2 H2 0.9900 .
C3 N4 1.426(13) .
C3 N2 1.448(12) .
C3 H3 0.9900 .
C4 O8 1.215(12) .
C4 N3 1.364(12) .
C4 N4 1.378(12) .
C5 N2 1.4397(10) .
C5 N5 1.4402(10) .
C5 H5A 0.9800 .
C5 H5B 0.9800 .
C6 N4 1.436(12) .
C6 N7 1.463(12) .
C6 H6A 0.9800 .
C6 H6B 0.9800 .
C7 O2 1.242(12) .
C7 N6 1.345(13) .
C7 N5 1.355(12) .
C8 N7 1.440(13) .
C8 N5 1.460(13) .
C8 C9 1.553(12) .
C8 H8 0.9900 .
C9 N8 1.430(13) .
C9 N6 1.464(13) .
C9 H9 0.9900 .
C10 O9 1.240(12) .
C10 N8 1.353(12) .
C10 N7 1.381(12) .
C11 N6 1.450(11) .
C11 N9 1.478(12) .
C11 H11A 0.9800 .
C11 H11B 0.9800 .
C12 N11 1.412(12) .
C12 N8 1.447(12) .
C12 H12A 0.9800 .
C12 H12B 0.9800 .
C13 O3 1.216(12) .
C13 N10 1.353(13) .
C13 N9 1.356(12) .
C14 N9 1.432(14) .
C14 N11 1.444(13) .
C14 C15 1.525(13) .
C14 H14 0.9900 .
C15 N12 1.413(13) .
C15 N10 1.471(13) .
C15 H15 0.9900 .
C16 O10 1.231(12) .
C16 N12 1.327(12) .
C16 N11 1.379(12) .
C17 N10 1.423(12) .
C17 N13 1.524(12) .
C17 H17A 0.9800 .
C17 H17B 0.9800 .
C18 N12 1.469(12) .
C18 N15 1.473(12) .
C18 H18A 0.9800 .
C18 H18B 0.9800 .
C19 O4 1.221(12) .
C19 N13 1.314(12) .
C19 N14 1.346(12) .
C20 N15 1.446(12) .
C20 N13 1.449(13) .
C20 C21 1.542(12) .
C20 H20 0.9900 .
C21 N16 1.429(13) .
C21 N14 1.441(13) .
C21 H21 0.9900 .
C22 N15 1.289(13) .
C22 O11 1.292(13) .
C22 N16 1.338(12) .
C23 N17 1.421(12) .
C23 N14 1.467(12) .
C23 H23A 0.9800 .
C23 H23B 0.9800 .
C24 N16 1.403(12) .
C24 N19 1.435(12) .
C24 H24A 0.9800 .
C24 H24B 0.9800 .
C25 O5 1.215(12) .
C25 N17 1.331(12) .
C25 N18 1.382(12) .
C26 N17 1.427(13) .
C26 N19 1.483(13) .
C26 C27 1.586(13) .
C26 H26 0.9900 .
C27 N18 1.451(13) .
C27 N20 1.467(12) .
C27 H27 0.9900 .
C28 O12 1.230(12) .
C28 N19 1.321(12) .
C28 N20 1.335(13) .
C29 N18 1.443(13) .
C29 N21 1.453(12) .
C29 H29A 0.9800 .
C29 H29B 0.9800 .
C30 N23 1.436(13) .
C30 N20 1.475(13) .
C30 H30A 0.9800 .
C30 H30B 0.9800 .
C31 O6 1.239(13) .
C31 N21 1.350(13) .
C31 N22 1.375(13) .
C32 N23 1.411(13) .
C32 N21 1.473(12) .
C32 C33 1.551(12) .
C32 H32 0.9900 .
C33 N22 1.440(13) .
C33 N24 1.441(13) .
C33 H33 0.9900 .
C34 O13 1.262(14) .
C34 N24 1.338(14) .
C34 N23 1.371(13) .
C35 N22 1.428(13) .
C35 N25 1.459(12) .
C35 H35A 0.9800 .
C35 H35B 0.9800 .
C36 N27 1.443(13) .
C36 N24 1.473(12) .
C36 H36A 0.9800 .
C36 H36B 0.9800 .
C37 O7 1.220(13) .
C37 N25 1.322(13) .
C37 N26 1.354(12) .
C38 N25 1.424(13) .
C38 N27 1.450(13) .
C38 C39 1.598(13) .
C38 H38 0.9900 .
C39 N28 1.449(14) .
C39 N26 1.465(13) .
C39 H39 0.9900 .
C40 O14 1.229(13) .
C40 N27 1.353(13) .
C40 N28 1.358(13) .
C41 N26 1.431(12) .
C41 N1 1.454(12) .
C41 H41A 0.9800 .
C41 H41B 0.9800 .
C42 N3 1.443(13) .
C42 N28 1.448(12) .
C42 H42A 0.9800 .
C42 H42B 0.9800 .
O5 Tb2 2.421(8) 4_565
O8 Tb1 2.419(8) 4_566

loop_
_platon_squeeze_void_nr
_platon_squeeze_void_average_x
_platon_squeeze_void_average_y
_platon_squeeze_void_average_z
_platon_squeeze_void_volume
_platon_squeeze_void_count_electrons
_platon_squeeze_void_content
1 0.000 0.000 0.500 877 383 ' '
2 0.000 0.500 1.000 877 383 ' '
3 0.204 0.749 0.444 169 58 ' '
4 0.204 0.751 0.944 169 56 ' '
5 0.796 0.249 0.056 169 57 ' '
6 0.796 0.251 0.556 169 55 ' '
